data_2221397
loop_
_publ_author_name
'Zhou, Jia-Dong'
'Cao, Fei'
'Ying, Han-Jie'
'Wei, Ping'

_publ_section_title
;(<i>SP</i>-4-4)-[Hydrogen
 <i>N</i>-({2-[(2<i>S</i>)-1-benzylpyrrolidine-2-carboxamido]phenyl}(phenyl)methylene)-<small>L</small>-glutamato(2{-})]nickel(II)
;
_journal_coeditor_code HK2646
_journal_issue 4
_journal_name_full 'Acta Crystallographica Section E'
_journal_page_first m453
_journal_page_last m454
_journal_paper_doi 10.1107/S1600536809010861
_journal_volume 65
_journal_year 2009
_chemical_formula_iupac '[Ni (C30 H29 N3 O5)]'
_chemical_formula_moiety 'C30 H29 N3 Ni O5'
_chemical_formula_sum 'C30 H29 N3 Ni O5'
_chemical_formula_weight 570.27
_chemical_name_systematic
;
(<i>SP</i>-4-4)-[Hydrogen <i>N</i>-({2-[(2<i>S</i>)-(1-benzylpyrrolidine-2-
carboxamido]phenyl}(phenyl)methylene)-L-glutamato(2-)]nickel(II)
;
_space_group_IT_number 19
_symmetry_cell_setting orthorhombic
_symmetry_space_group_name_Hall 'P 2ac 2ab'
_symmetry_space_group_name_H-M 'P 21 21 21'
_atom_sites_solution_hydrogens geom
_atom_sites_solution_primary direct
_atom_sites_solution_secondary difmap
_audit_creation_method SHELXL-97
_cell_angle_alpha 90.00
_cell_angle_beta 90.00
_cell_angle_gamma 90.00
_cell_formula_units_Z 4
_cell_length_a 9.4570(19)
_cell_length_b 14.293(3)
_cell_length_c 20.251(4)
_cell_measurement_reflns_used 25
_cell_measurement_temperature 294(2)
_cell_measurement_theta_max 14
_cell_measurement_theta_min 9
_cell_volume 2737.3(10)
_computing_cell_refinement 'CAD-4 Software (Enraf--Nonius, 1989)'
_computing_data_collection 'CAD-4 Software (Enraf--Nonius, 1989)'
_computing_data_reduction 'XCAD4 (Harms & Wocadlo, 1995)'
_computing_molecular_graphics 'PLATON (Spek, 2009)'
_computing_publication_material 'SHELXL97 (Sheldrick, 2008)'
_computing_structure_refinement 'SHELXL97 (Sheldrick, 2008)'
_computing_structure_solution 'SHELXS97 (Sheldrick, 2008)'
_diffrn_ambient_temperature 294(2)
_diffrn_measured_fraction_theta_full 1.000
_diffrn_measured_fraction_theta_max 1.000
_diffrn_measurement_device_type 'Nonius--Nonius CAD-4'
_diffrn_measurement_method \w/2\q
_diffrn_radiation_monochromator graphite
_diffrn_radiation_source 'fine-focus sealed tube'
_diffrn_radiation_type MoK\a
_diffrn_radiation_wavelength 0.71073
_diffrn_reflns_av_R_equivalents 0.0668
_diffrn_reflns_av_sigmaI/netI 0.0507
_diffrn_reflns_limit_h_max 11
_diffrn_reflns_limit_h_min 0
_diffrn_reflns_limit_k_max 17
_diffrn_reflns_limit_k_min 0
_diffrn_reflns_limit_l_max 24
_diffrn_reflns_limit_l_min -24
_diffrn_reflns_number 5494
_diffrn_reflns_theta_full 25.31
_diffrn_reflns_theta_max 25.31
_diffrn_reflns_theta_min 1.74
_diffrn_standards_decay_% 1
_diffrn_standards_interval_time 120
_diffrn_standards_number 3
_exptl_absorpt_coefficient_mu 0.753
_exptl_absorpt_correction_T_max 0.8640
_exptl_absorpt_correction_T_min 0.8056
_exptl_absorpt_correction_type psi-scan
_exptl_absorpt_process_details '(North <i>et al.</i>,  1968)'
_exptl_crystal_colour red
_exptl_crystal_density_diffrn 1.384
_exptl_crystal_density_method 'not measured'
_exptl_crystal_description block
_exptl_crystal_F_000 1192
_exptl_crystal_size_max 0.30
_exptl_crystal_size_mid 0.20
_exptl_crystal_size_min 0.20
_refine_diff_density_max 0.386
_refine_diff_density_min -0.478
_refine_ls_abs_structure_details 'Flack (1983), 2145 Friedel pairs'
_refine_ls_abs_structure_Flack 0.00(2)
_refine_ls_extinction_method none
_refine_ls_goodness_of_fit_ref 1.000
_refine_ls_hydrogen_treatment constr
_refine_ls_matrix_type full
_refine_ls_number_parameters 334
_refine_ls_number_reflns 4976
_refine_ls_restrained_S_all 1.005
_refine_ls_R_factor_all 0.0618
_refine_ls_R_factor_gt 0.0473
_refine_ls_shift/su_max 0.001
_refine_ls_shift/su_mean 0.000
_refine_ls_structure_factor_coef Fsqd
_refine_ls_weighting_details 'calc w=1/[\s^2^(Fo^2^)+(0.1P)^2^+0.28P] where P=(Fo^2^+2Fc^2^)/3'
_refine_ls_weighting_scheme calc
_refine_ls_wR_factor_gt 0.1275
_refine_ls_wR_factor_ref 0.1430
_reflns_number_gt 4168
_reflns_number_total 4976
_reflns_threshold_expression I>2\s(I)
_cod_data_source_file hk2646.cif
_cod_data_source_block I
_cod_database_code 2221397
_cod_database_fobs_code 2221397

loop_
_symmetry_equiv_pos_as_xyz
'x, y, z'
'-x+1/2, -y, z+1/2'
'-x, y+1/2, -z+1/2'
'x+1/2, -y+1/2, -z'

loop_
_atom_site_type_symbol
_atom_site_label
_atom_site_fract_x
_atom_site_fract_y
_atom_site_fract_z
_atom_site_U_iso_or_equiv
_atom_site_adp_type
_atom_site_calc_flag
_atom_site_refinement_flags
_atom_site_occupancy
_atom_site_disorder_assembly
_atom_site_disorder_group
Ni Ni 0.10306(6) 0.03868(4) 0.87481(3) 0.02921(16) Uani d . 1 . .
O O1 -0.2907(4) 0.0036(3) 0.9260(2) 0.0672(13) Uani d . 1 . .
O O2 0.3316(4) -0.3086(3) 0.7881(2) 0.0709(13) Uani d . 1 . .
O O3 0.5596(4) -0.3039(3) 0.7646(3) 0.0745(14) Uani d . 1 . .
H H3B 0.5403 -0.3513 0.7436 0.112 Uiso calc R 1 . .
O O4 0.4826(3) 0.0397(3) 0.80568(16) 0.0444(8) Uani d . 1 . .
O O5 0.2552(3) 0.0681(2) 0.82123(17) 0.0418(9) Uani d . 1 . .
N N1 -0.0300(4) 0.0824(3) 0.8094(2) 0.0410(10) Uani d . 1 . .
N N2 -0.0498(4) 0.0211(3) 0.92988(18) 0.0332(9) Uani d . 1 . .
N N3 0.2332(4) -0.0207(2) 0.92937(17) 0.0274(8) Uani d . 1 . .
C C1 -0.1321(8) 0.3251(5) 0.9817(5) 0.087 Uani d U 1 . .
H H1A -0.1574 0.3511 1.0221 0.105 Uiso calc R 1 . .
C C2 -0.2344(9) 0.3103(5) 0.9359(4) 0.079 Uani d U 1 . .
H H2A -0.3270 0.3295 0.9436 0.095 Uiso calc R 1 . .
C C3 -0.1983(8) 0.2664(5) 0.8781(5) 0.087(2) Uani d U 1 . .
H H3A -0.2677 0.2558 0.8465 0.105 Uiso calc R 1 . .
C C4 -0.0602(6) 0.2372(4) 0.8655(4) 0.0598(15) Uani d U 1 . .
C C5 0.0440(8) 0.2567(4) 0.9092(4) 0.0727(19) Uani d U 1 . .
H H5A 0.1375 0.2408 0.9004 0.087 Uiso calc R 1 . .
C C6 0.0050(8) 0.3036(5) 0.9709(4) 0.080 Uani d U 1 . .
H H6A 0.0736 0.3184 1.0021 0.096 Uiso calc R 1 . .
C C7 -0.0263(6) 0.1871(4) 0.8028(3) 0.0541(15) Uani d . 1 . .
H H7A 0.0671 0.2059 0.7881 0.065 Uiso calc R 1 . .
H H7B -0.0935 0.2060 0.7691 0.065 Uiso calc R 1 . .
C C8 -0.0002(6) 0.0406(6) 0.7432(2) 0.0621(16) Uani d . 1 . .
H H8A -0.0502 0.0741 0.7087 0.075 Uiso calc R 1 . .
H H8B 0.1003 0.0420 0.7337 0.075 Uiso calc R 1 . .
C C9 -0.0521(6) -0.0571(5) 0.7487(3) 0.0694(19) Uani d . 1 . .
H H9A 0.0134 -0.0957 0.7736 0.083 Uiso calc R 1 . .
H H9B -0.0669 -0.0847 0.7055 0.083 Uiso calc R 1 . .
C C10 -0.1893(6) -0.0450(5) 0.7850(3) 0.0636(15) Uani d . 1 . .
H H10A -0.2080 -0.0988 0.8128 0.076 Uiso calc R 1 . .
H H10B -0.2669 -0.0377 0.7541 0.076 Uiso calc R 1 . .
C C11 -0.1723(5) 0.0431(4) 0.8270(2) 0.0406(11) Uani d . 1 . .
H H11A -0.2463 0.0883 0.8156 0.049 Uiso calc R 1 . .
C C12 -0.1781(5) 0.0219(4) 0.9002(2) 0.0434(12) Uani d . 1 . .
C C13 -0.0335(5) 0.0151(3) 0.9983(2) 0.0344(10) Uani d . 1 . .
C C14 -0.1412(6) 0.0480(5) 1.0402(3) 0.0597(15) Uani d . 1 . .
H H14A -0.2237 0.0720 1.0219 0.072 Uiso calc R 1 . .
C C15 -0.1267(7) 0.0453(5) 1.1074(3) 0.0700(19) Uani d . 1 . .
H H15A -0.1974 0.0705 1.1340 0.084 Uiso calc R 1 . .
C C16 -0.0091(7) 0.0060(5) 1.1362(3) 0.0649(17) Uani d . 1 . .
H H16A -0.0021 0.0014 1.1819 0.078 Uiso calc R 1 . .
C C17 0.0988(6) -0.0268(4) 1.0961(2) 0.0455(11) Uani d . 1 . .
H H17A 0.1793 -0.0525 1.1152 0.055 Uiso calc R 1 . .
C C18 0.0887(5) -0.0217(3) 1.0272(2) 0.0336(10) Uani d . 1 . .
C C19 0.2138(4) -0.0498(3) 0.98942(19) 0.0286(9) Uani d . 1 . .
C C20 0.3174(5) -0.1124(3) 1.0232(2) 0.0325(10) Uani d . 1 . .
C C21 0.4508(6) -0.0831(4) 1.0417(3) 0.0488(13) Uani d . 1 . .
H H21A 0.4797 -0.0220 1.0332 0.059 Uiso calc R 1 . .
C C22 0.5418(6) -0.1454(6) 1.0730(3) 0.068(2) Uani d . 1 . .
H H22A 0.6322 -0.1265 1.0851 0.082 Uiso calc R 1 . .
C C23 0.4972(8) -0.2360(6) 1.0862(3) 0.081(2) Uani d . 1 . .
H H23A 0.5574 -0.2775 1.1076 0.097 Uiso calc R 1 . .
C C24 0.3652(8) -0.2642(5) 1.0678(3) 0.074(2) Uani d . 1 . .
H H24A 0.3358 -0.3249 1.0769 0.088 Uiso calc R 1 . .
C C25 0.2750(6) -0.2036(4) 1.0357(3) 0.0513(13) Uani d . 1 . .
H H25A 0.1859 -0.2238 1.0224 0.062 Uiso calc R 1 . .
C C26 0.3611(4) -0.0461(3) 0.89063(18) 0.0254(8) Uani d . 1 . .
H H26A 0.4457 -0.0443 0.9186 0.031 Uiso calc R 1 . .
C C27 0.3408(5) -0.1430(3) 0.8613(2) 0.0330(10) Uani d . 1 . .
H H27A 0.3153 -0.1861 0.8964 0.040 Uiso calc R 1 . .
H H27B 0.2629 -0.1411 0.8302 0.040 Uiso calc R 1 . .
C C28 0.4708(5) -0.1796(4) 0.8265(3) 0.0467(13) Uani d . 1 . .
H H28A 0.5021 -0.1337 0.7944 0.056 Uiso calc R 1 . .
H H28B 0.5460 -0.1879 0.8585 0.056 Uiso calc R 1 . .
C C29 0.4445(6) -0.2708(4) 0.7921(3) 0.0472(13) Uani d . 1 . .
C C30 0.3713(4) 0.0262(3) 0.8355(2) 0.0305(9) Uani d . 1 . .

loop_
_atom_site_aniso_label
_atom_site_aniso_U_11
_atom_site_aniso_U_22
_atom_site_aniso_U_33
_atom_site_aniso_U_12
_atom_site_aniso_U_13
_atom_site_aniso_U_23
Ni 0.0254(2) 0.0311(3) 0.0311(3) 0.0020(2) 0.0025(2) 0.0091(2)
O1 0.0267(18) 0.118(4) 0.057(2) -0.013(2) 0.0037(16) 0.030(2)
O2 0.044(2) 0.062(3) 0.106(4) 0.000(2) -0.006(2) -0.044(3)
O3 0.054(2) 0.055(2) 0.114(4) -0.0033(19) 0.031(2) -0.045(3)
O4 0.0334(17) 0.049(2) 0.0514(19) -0.0001(17) 0.0132(14) 0.0137(19)
O5 0.0295(16) 0.048(2) 0.048(2) 0.0069(14) 0.0043(14) 0.0258(15)
N1 0.029(2) 0.052(3) 0.042(2) 0.0028(18) 0.0007(18) 0.0144(19)
N2 0.0316(18) 0.038(2) 0.0300(18) 0.0017(17) 0.0020(15) 0.0074(16)
N3 0.0294(18) 0.0202(19) 0.0327(19) 0.0019(14) 0.0035(15) 0.0020(15)
C1 0.080 0.070 0.112 0.006 0.011 -0.016
C2 0.079 0.079 0.079 0.000 0.000 0.000
C3 0.080(4) 0.058(4) 0.124(6) 0.020(3) 0.012(5) 0.002(4)
C4 0.060(3) 0.034(3) 0.086(4) 0.009(2) 0.000(3) 0.020(3)
C5 0.081(4) 0.044(3) 0.093(5) 0.004(3) -0.003(3) 0.006(3)
C6 0.074 0.061 0.105 -0.021 -0.006 -0.011
C7 0.043(3) 0.050(3) 0.070(4) 0.002(2) 0.001(3) 0.042(3)
C8 0.049(3) 0.103(5) 0.034(3) -0.001(4) -0.004(2) 0.001(3)
C9 0.058(4) 0.095(6) 0.055(3) 0.014(4) -0.011(3) -0.018(4)
C10 0.056(3) 0.071(4) 0.064(4) -0.004(3) -0.016(3) -0.002(3)
C11 0.027(2) 0.056(3) 0.039(2) -0.001(3) -0.0052(18) 0.009(3)
C12 0.037(2) 0.047(3) 0.046(3) 0.008(2) 0.006(2) 0.013(2)
C13 0.034(2) 0.035(3) 0.033(2) 0.0022(19) 0.0107(19) 0.0062(18)
C14 0.049(3) 0.079(4) 0.052(3) 0.015(3) 0.014(2) 0.012(3)
C15 0.062(4) 0.110(5) 0.038(3) 0.023(4) 0.016(2) 0.004(3)
C16 0.074(4) 0.086(4) 0.034(3) 0.015(3) 0.017(3) 0.008(3)
C17 0.049(3) 0.055(3) 0.033(2) 0.014(3) -0.004(2) 0.003(2)
C18 0.030(2) 0.036(2) 0.034(2) 0.003(2) 0.0039(18) 0.0050(18)
C19 0.038(2) 0.023(2) 0.0248(19) -0.0011(18) 0.0016(16) 0.0050(17)
C20 0.032(2) 0.039(2) 0.026(2) 0.008(2) 0.0026(18) 0.0060(19)
C21 0.047(3) 0.059(3) 0.041(3) 0.008(3) -0.003(2) -0.001(2)
C22 0.038(3) 0.114(6) 0.052(3) 0.023(4) -0.005(3) 0.012(4)
C23 0.060(4) 0.110(6) 0.071(4) 0.048(4) 0.009(3) 0.040(4)
C24 0.089(5) 0.058(4) 0.074(4) 0.036(4) 0.022(4) 0.033(3)
C25 0.061(3) 0.045(3) 0.048(3) 0.005(3) 0.009(3) 0.015(2)
C26 0.0232(19) 0.024(2) 0.029(2) 0.0026(17) 0.0000(14) 0.0006(17)
C27 0.036(2) 0.026(2) 0.037(3) 0.0020(18) 0.0061(19) -0.0003(18)
C28 0.037(3) 0.042(3) 0.061(3) -0.001(2) 0.007(2) -0.012(3)
C29 0.042(3) 0.040(3) 0.060(3) 0.005(2) 0.006(2) -0.018(3)
C30 0.026(2) 0.030(2) 0.035(2) -0.0024(19) 0.0024(17) 0.0031(18)

loop_
_atom_type_symbol
_atom_type_description
_atom_type_scat_dispersion_real
_atom_type_scat_dispersion_imag
_atom_type_scat_source
C C 0.0033 0.0016 'International Tables Vol C Tables 4.2.6.8 and 6.1.1.4'
H H 0.0000 0.0000 'International Tables Vol C Tables 4.2.6.8 and 6.1.1.4'
N N 0.0061 0.0033 'International Tables Vol C Tables 4.2.6.8 and 6.1.1.4'
O O 0.0106 0.0060 'International Tables Vol C Tables 4.2.6.8 and 6.1.1.4'
Ni Ni 0.3393 1.1124 'International Tables Vol C Tables 4.2.6.8 and 6.1.1.4'

loop_
_geom_angle_atom_site_label_1
_geom_angle_atom_site_label_2
_geom_angle_atom_site_label_3
_geom_angle_site_symmetry_1
_geom_angle_site_symmetry_3
_geom_angle
_geom_angle_publ_flag
N2 Ni O5 . . 174.69(17) yes
N2 Ni N3 . . 95.59(16) yes
O5 Ni N3 . . 86.41(15) yes
N2 Ni N1 . . 87.02(16) yes
O5 Ni N1 . . 91.78(15) yes
N3 Ni N1 . . 170.73(18) yes
C29 O3 H3B . . 109.5 ?
C30 O5 Ni . . 115.3(3) ?
C8 N1 C11 . . 103.5(4) ?
C8 N1 C7 . . 108.3(5) ?
C11 N1 C7 . . 114.5(4) ?
C8 N1 Ni . . 111.3(3) ?
C11 N1 Ni . . 107.5(3) ?
C7 N1 Ni . . 111.6(3) ?
C12 N2 C13 . . 122.7(4) ?
C12 N2 Ni . . 115.7(3) ?
C13 N2 Ni . . 121.5(3) ?
C19 N3 C26 . . 122.0(4) ?
C19 N3 Ni . . 127.6(3) ?
C26 N3 Ni . . 109.7(2) ?
C6 C1 C2 . . 122.6(8) ?
C6 C1 H1A . . 118.7 ?
C2 C1 H1A . . 118.7 ?
C1 C2 C3 . . 118.5(8) ?
C1 C2 H2A . . 120.8 ?
C3 C2 H2A . . 120.8 ?
C2 C3 C4 . . 121.8(9) ?
C2 C3 H3A . . 119.1 ?
C4 C3 H3A . . 119.1 ?
C5 C4 C3 . . 120.0(7) ?
C5 C4 C7 . . 120.0(6) ?
C3 C4 C7 . . 120.0(7) ?
C4 C5 C6 . . 118.0(7) ?
C4 C5 H5A . . 121.0 ?
C6 C5 H5A . . 121.0 ?
C1 C6 C5 . . 118.9(8) ?
C1 C6 H6A . . 120.5 ?
C5 C6 H6A . . 120.5 ?
C4 C7 N1 . . 113.3(4) ?
C4 C7 H7A . . 108.9 ?
N1 C7 H7A . . 108.9 ?
C4 C7 H7B . . 108.9 ?
N1 C7 H7B . . 108.9 ?
H7A C7 H7B . . 107.7 ?
C9 C8 N1 . . 104.3(5) ?
C9 C8 H8A . . 110.9 ?
N1 C8 H8A . . 110.9 ?
C9 C8 H8B . . 110.9 ?
N1 C8 H8B . . 110.9 ?
H8A C8 H8B . . 108.9 ?
C8 C9 C10 . . 102.3(5) ?
C8 C9 H9A . . 111.3 ?
C10 C9 H9A . . 111.3 ?
C8 C9 H9B . . 111.3 ?
C10 C9 H9B . . 111.3 ?
H9A C9 H9B . . 109.2 ?
C9 C10 C11 . . 106.1(5) ?
C9 C10 H10A . . 110.5 ?
C11 C10 H10A . . 110.5 ?
C9 C10 H10B . . 110.5 ?
C11 C10 H10B . . 110.5 ?
H10A C10 H10B . . 108.7 ?
N1 C11 C12 . . 109.8(4) ?
N1 C11 C10 . . 105.7(4) ?
C12 C11 C10 . . 112.1(5) ?
N1 C11 H11A . . 109.7 ?
C12 C11 H11A . . 109.7 ?
C10 C11 H11A . . 109.7 ?
O1 C12 N2 . . 126.4(4) ?
O1 C12 C11 . . 119.7(4) ?
N2 C12 C11 . . 113.8(4) ?
N2 C13 C18 . . 122.0(4) ?
N2 C13 C14 . . 119.9(4) ?
C18 C13 C14 . . 118.1(4) ?
C15 C14 C13 . . 121.3(5) ?
C15 C14 H14A . . 119.4 ?
C13 C14 H14A . . 119.4 ?
C14 C15 C16 . . 120.9(5) ?
C14 C15 H15A . . 119.6 ?
C16 C15 H15A . . 119.6 ?
C15 C16 C17 . . 119.0(5) ?
C15 C16 H16A . . 120.5 ?
C17 C16 H16A . . 120.5 ?
C16 C17 C18 . . 121.1(5) ?
C16 C17 H17A . . 119.4 ?
C18 C17 H17A . . 119.4 ?
C13 C18 C17 . . 119.5(4) ?
C13 C18 C19 . . 123.5(4) ?
C17 C18 C19 . . 116.8(4) ?
N3 C19 C18 . . 121.0(4) ?
N3 C19 C20 . . 121.9(4) ?
C18 C19 C20 . . 117.1(3) ?
C21 C20 C25 . . 120.0(5) ?
C21 C20 C19 . . 122.8(4) ?
C25 C20 C19 . . 117.2(4) ?
C20 C21 C22 . . 119.6(6) ?
C20 C21 H21A . . 120.2 ?
C22 C21 H21A . . 120.2 ?
C23 C22 C21 . . 119.8(6) ?
C23 C22 H22A . . 120.1 ?
C21 C22 H22A . . 120.1 ?
C24 C23 C22 . . 120.1(6) ?
C24 C23 H23A . . 119.9 ?
C22 C23 H23A . . 119.9 ?
C23 C24 C25 . . 120.6(6) ?
C23 C24 H24A . . 119.7 ?
C25 C24 H24A . . 119.7 ?
C24 C25 C20 . . 119.8(6) ?
C24 C25 H25A . . 120.1 ?
C20 C25 H25A . . 120.1 ?
N3 C26 C27 . . 109.0(3) ?
N3 C26 C30 . . 105.8(3) ?
C27 C26 C30 . . 109.9(3) ?
N3 C26 H26A . . 110.7 ?
C27 C26 H26A . . 110.7 ?
C30 C26 H26A . . 110.7 ?
C28 C27 C26 . . 113.2(4) ?
C28 C27 H27A . . 108.9 ?
C26 C27 H27A . . 108.9 ?
C28 C27 H27B . . 108.9 ?
C26 C27 H27B . . 108.9 ?
H27A C27 H27B . . 107.7 ?
C29 C28 C27 . . 112.5(4) ?
C29 C28 H28A . . 109.1 ?
C27 C28 H28A . . 109.1 ?
C29 C28 H28B . . 109.1 ?
C27 C28 H28B . . 109.1 ?
H28A C28 H28B . . 107.8 ?
O2 C29 O3 . . 123.3(5) ?
O2 C29 C28 . . 124.7(4) ?
O3 C29 C28 . . 112.0(5) ?
O4 C30 O5 . . 123.3(4) ?
O4 C30 C26 . . 121.3(4) ?
O5 C30 C26 . . 115.3(3) ?

loop_
_geom_bond_atom_site_label_1
_geom_bond_atom_site_label_2
_geom_bond_site_symmetry_2
_geom_bond_distance
_geom_bond_publ_flag
Ni N2 . 1.843(4) yes
Ni O5 . 1.850(3) yes
Ni N3 . 1.859(4) yes
Ni N1 . 1.931(4) yes
O1 C12 . 1.215(6) ?
O2 C29 . 1.200(6) ?
O3 C29 . 1.310(6) ?
O3 H3B . 0.8200 ?
O4 C30 . 1.229(5) ?
O5 C30 . 1.283(5) ?
N1 C8 . 1.493(7) ?
N1 C11 . 1.501(6) ?
N1 C7 . 1.504(7) ?
N2 C12 . 1.353(6) ?
N2 C13 . 1.397(6) ?
N3 C19 . 1.298(5) ?
N3 C26 . 1.487(5) ?
C1 C6 . 1.351(10) ?
C1 C2 . 1.357(10) ?
C1 H1A . 0.9300 ?
C2 C3 . 1.372(11) ?
C2 H2A . 0.9300 ?
C3 C4 . 1.395(9) ?
C3 H3A . 0.9300 ?
C4 C5 . 1.354(9) ?
C4 C7 . 1.492(9) ?
C5 C6 . 1.466(11) ?
C5 H5A . 0.9300 ?
C6 H6A . 0.9300 ?
C7 H7A . 0.9700 ?
C7 H7B . 0.9700 ?
C8 C9 . 1.485(10) ?
C8 H8A . 0.9700 ?
C8 H8B . 0.9700 ?
C9 C10 . 1.501(8) ?
C9 H9A . 0.9700 ?
C9 H9B . 0.9700 ?
C10 C11 . 1.527(9) ?
C10 H10A . 0.9700 ?
C10 H10B . 0.9700 ?
C11 C12 . 1.515(7) ?
C11 H11A . 0.9800 ?
C13 C18 . 1.398(6) ?
C13 C14 . 1.407(7) ?
C14 C15 . 1.368(8) ?
C14 H14A . 0.9300 ?
C15 C16 . 1.376(9) ?
C15 H15A . 0.9300 ?
C16 C17 . 1.386(7) ?
C16 H16A . 0.9300 ?
C17 C18 . 1.400(6) ?
C17 H17A . 0.9300 ?
C18 C19 . 1.465(6) ?
C19 C20 . 1.492(6) ?
C20 C21 . 1.382(7) ?
C20 C25 . 1.387(7) ?
C21 C22 . 1.392(8) ?
C21 H21A . 0.9300 ?
C22 C23 . 1.386(11) ?
C22 H22A . 0.9300 ?
C23 C24 . 1.364(11) ?
C23 H23A . 0.9300 ?
C24 C25 . 1.378(8) ?
C24 H24A . 0.9300 ?
C25 H25A . 0.9300 ?
C26 C27 . 1.520(6) ?
C26 C30 . 1.524(6) ?
C26 H26A . 0.9800 ?
C27 C28 . 1.511(6) ?
C27 H27A . 0.9700 ?
C27 H27B . 0.9700 ?
C28 C29 . 1.499(7) ?
C28 H28A . 0.9700 ?
C28 H28B . 0.9700 ?

loop_
_geom_hbond_atom_site_label_D
_geom_hbond_atom_site_label_H
_geom_hbond_atom_site_label_A
_geom_hbond_site_symmetry_A
_geom_hbond_distance_DH
_geom_hbond_distance_HA
_geom_hbond_distance_DA
_geom_hbond_angle_DHA
O3 H3B O4 3_646 0.82 1.86 2.680(6) 174
C2 H2A Cg1 3_546 0.93 2.93 3.722(5) 144

loop_
_geom_torsion_atom_site_label_1
_geom_torsion_atom_site_label_2
_geom_torsion_atom_site_label_3
_geom_torsion_atom_site_label_4
_geom_torsion_site_symmetry_1
_geom_torsion_site_symmetry_2
_geom_torsion_site_symmetry_3
_geom_torsion_site_symmetry_4
_geom_torsion
_geom_torsion_publ_flag
N3 Ni O5 C30 . . . . 10.8(3) ?
N1 Ni O5 C30 . . . . -160.1(4) ?
N2 Ni N1 C8 . . . . -134.8(4) ?
O5 Ni N1 C8 . . . . 50.4(4) ?
N2 Ni N1 C11 . . . . -22.1(4) ?
O5 Ni N1 C11 . . . . 163.0(4) ?
N2 Ni N1 C7 . . . . 104.2(4) ?
O5 Ni N1 C7 . . . . -70.7(3) ?
N3 Ni N2 C12 . . . . -155.9(4) ?
N1 Ni N2 C12 . . . . 15.2(4) ?
N3 Ni N2 C13 . . . . 29.1(4) ?
N1 Ni N2 C13 . . . . -159.8(4) ?
N2 Ni N3 C19 . . . . -8.3(4) ?
O5 Ni N3 C19 . . . . 166.8(4) ?
N2 Ni N3 C26 . . . . 162.0(3) ?
O5 Ni N3 C26 . . . . -22.9(3) ?
C6 C1 C2 C3 . . . . 4.2(13) ?
C1 C2 C3 C4 . . . . -0.1(11) ?
C2 C3 C4 C5 . . . . -3.8(10) ?
C2 C3 C4 C7 . . . . 178.2(6) ?
C3 C4 C5 C6 . . . . 3.6(9) ?
C7 C4 C5 C6 . . . . -178.4(5) ?
C2 C1 C6 C5 . . . . -4.2(12) ?
C4 C5 C6 C1 . . . . 0.2(10) ?
C5 C4 C7 N1 . . . . 87.6(7) ?
C3 C4 C7 N1 . . . . -94.5(7) ?
C8 N1 C7 C4 . . . . 177.8(5) ?
C11 N1 C7 C4 . . . . 63.0(6) ?
Ni N1 C7 C4 . . . . -59.4(5) ?
C11 N1 C8 C9 . . . . -39.9(5) ?
C7 N1 C8 C9 . . . . -161.8(4) ?
Ni N1 C8 C9 . . . . 75.3(5) ?
N1 C8 C9 C10 . . . . 42.2(5) ?
C8 C9 C10 C11 . . . . -28.2(6) ?
C8 N1 C11 C12 . . . . 142.5(5) ?
C7 N1 C11 C12 . . . . -99.8(5) ?
Ni N1 C11 C12 . . . . 24.7(5) ?
C8 N1 C11 C10 . . . . 21.4(5) ?
C7 N1 C11 C10 . . . . 139.0(5) ?
Ni N1 C11 C10 . . . . -96.4(4) ?
C9 C10 C11 N1 . . . . 4.2(6) ?
C9 C10 C11 C12 . . . . -115.5(5) ?
C13 N2 C12 O1 . . . . -12.0(9) ?
Ni N2 C12 O1 . . . . 173.1(5) ?
C13 N2 C12 C11 . . . . 171.5(4) ?
Ni N2 C12 C11 . . . . -3.4(6) ?
N1 C11 C12 O1 . . . . 168.4(5) ?
C10 C11 C12 O1 . . . . -74.4(7) ?
N1 C11 C12 N2 . . . . -14.8(7) ?
C10 C11 C12 N2 . . . . 102.4(5) ?
C12 N2 C13 C18 . . . . 154.4(5) ?
Ni N2 C13 C18 . . . . -31.0(6) ?
C12 N2 C13 C14 . . . . -26.6(7) ?
Ni N2 C13 C14 . . . . 148.0(4) ?
N2 C13 C14 C15 . . . . -178.2(6) ?
C18 C13 C14 C15 . . . . 0.8(9) ?
C13 C14 C15 C16 . . . . -3.3(11) ?
C14 C15 C16 C17 . . . . 3.4(11) ?
C15 C16 C17 C18 . . . . -1.0(10) ?
N2 C13 C18 C17 . . . . -179.5(4) ?
C14 C13 C18 C17 . . . . 1.5(7) ?
N2 C13 C18 C19 . . . . 5.1(7) ?
C14 C13 C18 C19 . . . . -173.9(5) ?
C16 C17 C18 C13 . . . . -1.4(8) ?
C16 C17 C18 C19 . . . . 174.3(5) ?
C26 N3 C19 C18 . . . . 178.3(4) ?
Ni N3 C19 C18 . . . . -12.5(6) ?
C26 N3 C19 C20 . . . . -1.2(6) ?
Ni N3 C19 C20 . . . . 168.0(3) ?
C13 C18 C19 N3 . . . . 17.8(7) ?
C17 C18 C19 N3 . . . . -157.7(4) ?
C13 C18 C19 C20 . . . . -162.6(4) ?
C17 C18 C19 C20 . . . . 21.9(6) ?
N3 C19 C20 C21 . . . . 68.7(6) ?
C18 C19 C20 C21 . . . . -110.9(5) ?
N3 C19 C20 C25 . . . . -111.1(5) ?
C18 C19 C20 C25 . . . . 69.4(5) ?
C25 C20 C21 C22 . . . . -0.2(7) ?
C19 C20 C21 C22 . . . . -180.0(5) ?
C20 C21 C22 C23 . . . . -0.8(9) ?
C21 C22 C23 C24 . . . . 0.8(10) ?
C22 C23 C24 C25 . . . . 0.4(11) ?
C23 C24 C25 C20 . . . . -1.4(9) ?
C21 C20 C25 C24 . . . . 1.3(8) ?
C19 C20 C25 C24 . . . . -178.9(5) ?
C19 N3 C26 C27 . . . . 81.6(4) ?
Ni N3 C26 C27 . . . . -89.4(3) ?
C19 N3 C26 C30 . . . . -160.3(4) ?
Ni N3 C26 C30 . . . . 28.7(4) ?
N3 C26 C27 C28 . . . . -174.3(4) ?
C30 C26 C27 C28 . . . . 70.2(5) ?
C26 C27 C28 C29 . . . . -174.2(4) ?
C27 C28 C29 O2 . . . . 4.8(9) ?
C27 C28 C29 O3 . . . . -177.2(5) ?
Ni O5 C30 O4 . . . . -178.3(4) ?
Ni O5 C30 C26 . . . . 4.6(5) ?
N3 C26 C30 O4 . . . . 160.9(4) ?
C27 C26 C30 O4 . . . . -81.6(5) ?
N3 C26 C30 O5 . . . . -21.9(5) ?
C27 C26 C30 O5 . . . . 95.6(4) ?
